data_7702553
loop_
_publ_author_name
'Du, Shaowu'
'Franken, Andreas'
'Jelliss&#x2020;, Paul A.'
'Kautz, Jason A.'
'Stone, F. Gordon A.'
'Yu, Pui-Yin'

_publ_section_title
;
 Monocarbollide complexes of molybdenum and tungsten: functionalization
 through reactions at a cage boron centre&#x200A;&#x2021;
;
_journal_issue 12
_journal_name_full 'Journal of the Chemical Society, Dalton Transactions'
_journal_page_first 1846
_journal_paper_doi 10.1039/b101003o
_journal_year 2001
_chemical_formula_sum 'C27 H37 B10 O4 P W'
_chemical_formula_weight 748.49
_space_group_IT_number 14
_space_group_name_Hall '-P 2ybc'
_space_group_name_H-M_alt 'P 1 21/c 1'
_symmetry_cell_setting monoclinic
_symmetry_space_group_name_H-M 'P 1 21/c 1'
_atom_sites_solution_hydrogens geom
_atom_sites_solution_primary direct
_atom_sites_solution_secondary difmap
_audit_creation_method SHELXL-97
_cell_angle_alpha 90.00
_cell_angle_beta 92.272(10)
_cell_angle_gamma 90.00
_cell_formula_units_Z 4
_cell_length_a 11.916(2)
_cell_length_b 13.606(2)
_cell_length_c 20.455(2)
_cell_measurement_reflns_used 25
_cell_measurement_temperature 293(2)
_cell_measurement_theta_max 20
_cell_measurement_theta_min 15
_cell_volume 3313.7(8)
_computing_structure_refinement 'SHELXL-97 (Sheldrick, 1997)'
_computing_structure_solution 'SHELXS-97 (Sheldrick, 1990)'
_diffrn_ambient_temperature 293(2)
_diffrn_measured_fraction_theta_full 0.954
_diffrn_measured_fraction_theta_max 0.994
_diffrn_measurement_device_type 'Enraf-Nonius CAD4'
_diffrn_measurement_method w-5/3q
_diffrn_radiation_monochromator graphite
_diffrn_radiation_source 'fine-focus sealed tube'
_diffrn_radiation_type MoK\a
_diffrn_radiation_wavelength 0.71073
_diffrn_reflns_av_R_equivalents 0.0364
_diffrn_reflns_av_sigmaI/netI 0.0667
_diffrn_reflns_limit_h_max 13
_diffrn_reflns_limit_h_min 0
_diffrn_reflns_limit_k_max 15
_diffrn_reflns_limit_k_min 0
_diffrn_reflns_limit_l_max 23
_diffrn_reflns_limit_l_min -23
_diffrn_reflns_number 5493
_diffrn_reflns_theta_full 24.00
_diffrn_reflns_theta_max 24.00
_diffrn_reflns_theta_min 1.71
_diffrn_standards_decay_% 6.26
_diffrn_standards_interval_time 120
_diffrn_standards_number 3
_exptl_absorpt_coefficient_mu 3.566
_exptl_absorpt_correction_T_max 0.7635
_exptl_absorpt_correction_T_min 0.4693
_exptl_absorpt_correction_type numerical
_exptl_crystal_colour yellow
_exptl_crystal_density_diffrn 1.500
_exptl_crystal_density_method 'not measured'
_exptl_crystal_description plates
_exptl_crystal_F_000 1480
_exptl_crystal_size_max 0.25
_exptl_crystal_size_mid 0.25
_exptl_crystal_size_min 0.08
_refine_diff_density_max 0.856
_refine_diff_density_min -0.626
_refine_diff_density_rms 0.018
_refine_ls_extinction_method none
_refine_ls_goodness_of_fit_ref 1.052
_refine_ls_hydrogen_treatment mixed
_refine_ls_matrix_type full
_refine_ls_number_parameters 388
_refine_ls_number_reflns 5211
_refine_ls_number_restraints 0
_refine_ls_restrained_S_all 1.052
_refine_ls_R_factor_all 0.0766
_refine_ls_R_factor_gt 0.0438
_refine_ls_shift/su_max 0.000
_refine_ls_shift/su_mean 0.000
_refine_ls_structure_factor_coef Fsqd
_refine_ls_weighting_details 'w=1/[\s^2^(Fo^2^)+(0.0250P)^2^+3.8073P] where P=(Fo^2^+2Fc^2^)/3'
_refine_ls_weighting_scheme calc
_refine_ls_wR_factor_gt 0.0799
_refine_ls_wR_factor_ref 0.0818
_reflns_number_gt 3631
_reflns_number_total 5211
_reflns_threshold_expression >2sigma(I)
_cod_data_source_file b101003o.txt
_cod_data_source_block 31
_cod_depositor_comments
;
The following automatic conversions were performed:

data item '_exptl_absorpt_correction_type' value 'Numerical' was
changed to 'numerical' in accordance with the
/home/saulius/struct/COD-crude-data/automatic-downloads/DataCite-retrospective/RSC/depositions/lib/dictionaries/cif_core.dic
dictionary named 'cif_core.dic' version 2.4.2 last updated on
2011-04-26.

data item '_symmetry_cell_setting' value 'Monoclinic' was changed to
'monoclinic' in accordance with the
/home/saulius/struct/COD-crude-data/automatic-downloads/DataCite-retrospective/RSC/depositions/lib/dictionaries/cif_core.dic
dictionary named 'cif_core.dic' version 2.4.2 last updated on
2011-04-26.

data item '_refine_ls_weighting_scheme' value 'calc
w=1/[\s^2^(Fo^2^)+(0.0250P)^2^+3.8073P] where P=(Fo^2^+2Fc^2^)/3' was
changed to 'calc'. A new data item '_refine_ls_weighting_details' was
created with the value set to
'w=1/[\s^2^(Fo^2^)+(0.0250P)^2^+3.8073P] where P=(Fo^2^+2Fc^2^)/3'.

Automatic conversion script
Id: cif_fix_values 6909 2019-04-08 15:41:33Z antanas 
;
_cod_original_cell_volume 3313.9(7)
_cod_original_sg_symbol_H-M P2(1)/c
_cod_database_code 7702553

loop_
_symmetry_equiv_pos_as_xyz
'x, y, z'
'-x, y+1/2, -z+1/2'
'-x, -y, -z'
'x, -y-1/2, z-1/2'

loop_
_atom_site_label
_atom_site_type_symbol
_atom_site_fract_x
_atom_site_fract_y
_atom_site_fract_z
_atom_site_U_iso_or_equiv
_atom_site_adp_type
_atom_site_occupancy
_atom_site_calc_flag
_atom_site_refinement_flags
W W 0.33395(3) 0.19066(3) 0.087780(17) 0.04154(12) Uani 1 d .
C1 C 0.1742(8) 0.0880(6) 0.0982(5) 0.069(3) Uani 1 d .
H1 H 0.1033 0.1343 0.0811 0.082 Uiso 1 calc R
B2 B 0.2371(9) 0.1108(8) 0.1720(6) 0.059(3) Uani 1 d .
H2 H 0.2115 0.1698 0.2051 0.070 Uiso 1 calc R
B3 B 0.3772(9) 0.0684(9) 0.1655(5) 0.056(3) Uani 1 d .
B4 B 0.3979(9) 0.0259(7) 0.0846(5) 0.056(3) Uani 1 d .
H4 H 0.4788 0.0269 0.0605 0.067 Uiso 1 calc R
B5 B 0.2625(10) 0.0410(7) 0.0436(6) 0.056(3) Uani 1 d .
H5 H 0.2520 0.0537 -0.0094 0.067 Uiso 1 calc R
B6 B 0.1500(10) 0.0077(8) 0.1605(6) 0.072(4) Uani 1 d .
H6 H 0.0698 0.0023 0.1851 0.086 Uiso 1 calc R
B7 B 0.2786(10) -0.0077(8) 0.2035(6) 0.069(3) Uani 1 d .
H7 H 0.2839 -0.0233 0.2563 0.083 Uiso 1 calc R
B8 B 0.3735(10) -0.0604(9) 0.1499(6) 0.071(3) Uani 1 d .
H8 H 0.4394 -0.1113 0.1679 0.085 Uiso 1 calc R
B9 B 0.3054(11) -0.0729(8) 0.0736(6) 0.075(4) Uani 1 d .
H9 H 0.3284 -0.1322 0.0400 0.090 Uiso 1 calc R
B10 B 0.1655(12) -0.0354(8) 0.0807(7) 0.085(4) Uani 1 d .
H10 H 0.0953 -0.0700 0.0527 0.102 Uiso 1 calc R
B11 B 0.2333(11) -0.0962(8) 0.1457(6) 0.077(4) Uani 1 d .
H11 H 0.2078 -0.1705 0.1601 0.093 Uiso 1 calc R
C2 C 0.4931(9) 0.2227(7) 0.0889(5) 0.071(3) Uani 1 d .
O2 O 0.5881(6) 0.2414(6) 0.0910(4) 0.106(3) Uani 1 d .
C3 C 0.3512(8) 0.2930(7) 0.1553(5) 0.066(3) Uani 1 d .
O3 O 0.3678(7) 0.3494(6) 0.1971(4) 0.100(3) Uani 1 d .
C4 C 0.3743(8) 0.2146(6) -0.0070(5) 0.059(3) Uani 1 d .
O4 O 0.3996(6) 0.2251(6) -0.0594(3) 0.085(2) Uani 1 d .
O5 O 0.4762(6) 0.1032(5) 0.2137(3) 0.079(2) Uani 1 d .
C5 C 0.4481(12) 0.1352(11) 0.2791(6) 0.139(6) Uani 1 d .
H5A H 0.3778 0.1697 0.2769 0.208 Uiso 1 calc R
H5B H 0.5059 0.1782 0.2965 0.208 Uiso 1 calc R
H5C H 0.4422 0.0790 0.3071 0.208 Uiso 1 calc R
C6 C 0.5843(10) 0.0521(10) 0.2100(6) 0.111(5) Uani 1 d .
H6A H 0.5926 0.0288 0.1656 0.134 Uiso 1 calc R
H6B H 0.5842 -0.0048 0.2386 0.134 Uiso 1 calc R
C7 C 0.6812(12) 0.1151(12) 0.2288(7) 0.131(6) Uani 1 d .
H7A H 0.6762 0.1336 0.2744 0.157 Uiso 1 calc R
H7B H 0.6772 0.1748 0.2029 0.157 Uiso 1 calc R
C8 C 0.7952(17) 0.0653(17) 0.2193(10) 0.173(9) Uani 1 d .
H8A H 0.8552 0.1083 0.2352 0.208 Uiso 1 calc R
H8B H 0.7995 0.0049 0.2445 0.208 Uiso 1 calc R
C9 C 0.8096(16) 0.0438(18) 0.1518(13) 0.245(14) Uani 1 d .
H9A H 0.8801 0.0109 0.1470 0.368 Uiso 1 calc R
H9B H 0.8088 0.1039 0.1272 0.368 Uiso 1 calc R
H9C H 0.7495 0.0021 0.1359 0.368 Uiso 1 calc R
P P 0.19463(17) 0.32290(16) 0.05055(10) 0.0388(5) Uani 1 d .
C11 C 0.0625(6) 0.3232(6) 0.0926(4) 0.041(2) Uani 1 d .
C12 C -0.0399(7) 0.3101(8) 0.0606(4) 0.063(2) Uani 1 d .
H12 H -0.0423 0.2993 0.0157 0.076 Uiso 1 calc R
C13 C -0.1388(8) 0.3124(10) 0.0927(5) 0.092(4) Uani 1 d .
H13 H -0.2067 0.3016 0.0697 0.111 Uiso 1 calc R
C14 C -0.1374(9) 0.3302(7) 0.1573(6) 0.069(3) Uani 1 d .
H14 H -0.2043 0.3340 0.1790 0.083 Uiso 1 calc R
C15 C -0.0388(10) 0.3426(6) 0.1904(5) 0.066(3) Uani 1 d .
H15 H -0.0379 0.3537 0.2353 0.080 Uiso 1 calc R
C16 C 0.0617(8) 0.3390(6) 0.1584(4) 0.057(3) Uani 1 d .
H16 H 0.1292 0.3474 0.1821 0.068 Uiso 1 calc R
C21 C 0.1504(6) 0.3184(6) -0.0360(3) 0.0421(19) Uani 1 d .
C22 C 0.1527(8) 0.3998(6) -0.0752(4) 0.057(3) Uani 1 d .
H22 H 0.1775 0.4594 -0.0578 0.068 Uiso 1 calc R
C23 C 0.1187(9) 0.3945(7) -0.1406(4) 0.066(3) Uani 1 d .
H23 H 0.1228 0.4497 -0.1672 0.079 Uiso 1 calc R
C24 C 0.0793(8) 0.3081(9) -0.1657(4) 0.070(3) Uani 1 d .
H24 H 0.0546 0.3052 -0.2093 0.084 Uiso 1 calc R
C25 C 0.0751(8) 0.2247(7) -0.1278(5) 0.066(3) Uani 1 d .
H25 H 0.0491 0.1656 -0.1454 0.079 Uiso 1 calc R
C26 C 0.1108(7) 0.2313(6) -0.0626(4) 0.056(3) Uani 1 d .
H26 H 0.1081 0.1757 -0.0362 0.067 Uiso 1 calc R
C31 C 0.2457(7) 0.4486(6) 0.0622(4) 0.041(2) Uani 1 d .
C32 C 0.3570(8) 0.4718(6) 0.0540(4) 0.058(3) Uani 1 d .
H32 H 0.4068 0.4219 0.0438 0.070 Uiso 1 calc R
C33 C 0.3960(9) 0.5653(7) 0.0603(5) 0.068(3) Uani 1 d .
H33 H 0.4715 0.5788 0.0547 0.081 Uiso 1 calc R
C34 C 0.3242(10) 0.6392(7) 0.0750(5) 0.068(3) Uani 1 d .
H34 H 0.3505 0.7034 0.0790 0.082 Uiso 1 calc R
C35 C 0.2146(10) 0.6192(7) 0.0838(5) 0.066(3) Uani 1 d .
H35 H 0.1661 0.6697 0.0945 0.079 Uiso 1 calc R
C36 C 0.1745(8) 0.5251(6) 0.0769(4) 0.057(3) Uani 1 d .
H36 H 0.0987 0.5126 0.0822 0.069 Uiso 1 calc R

loop_
_atom_site_aniso_label
_atom_site_aniso_U_11
_atom_site_aniso_U_22
_atom_site_aniso_U_33
_atom_site_aniso_U_23
_atom_site_aniso_U_13
_atom_site_aniso_U_12
W 0.04237(19) 0.03658(18) 0.04549(19) 0.0078(2) -0.00055(13) 0.0005(2)
C1 0.067(7) 0.040(6) 0.098(8) 0.021(6) -0.002(6) -0.006(5)
B2 0.059(7) 0.050(7) 0.068(8) 0.009(6) 0.016(6) -0.002(6)
B3 0.068(7) 0.058(7) 0.042(6) 0.022(6) -0.012(5) -0.003(6)
B4 0.060(7) 0.042(6) 0.067(8) 0.015(6) 0.007(6) 0.016(5)
B5 0.088(9) 0.025(5) 0.053(7) 0.009(5) 0.001(6) -0.001(5)
B6 0.071(8) 0.045(7) 0.101(10) 0.016(7) 0.029(7) -0.006(6)
B7 0.097(10) 0.042(6) 0.069(8) 0.022(6) 0.018(7) 0.002(6)
B8 0.086(9) 0.054(7) 0.075(8) 0.020(7) 0.012(7) 0.016(7)
B9 0.111(12) 0.034(6) 0.081(10) 0.006(6) 0.026(8) 0.013(7)
B10 0.090(10) 0.047(8) 0.114(12) 0.011(7) -0.024(9) -0.023(7)
B11 0.097(10) 0.038(7) 0.098(10) 0.019(7) 0.018(8) -0.006(7)
C2 0.065(7) 0.072(7) 0.076(7) 0.041(6) -0.009(6) 0.008(6)
O2 0.050(5) 0.149(8) 0.118(7) 0.042(6) -0.013(5) -0.021(5)
C3 0.072(7) 0.041(6) 0.084(8) 0.016(6) -0.021(6) -0.002(5)
O3 0.142(7) 0.077(5) 0.077(5) -0.019(4) -0.040(5) -0.017(5)
C4 0.064(6) 0.047(6) 0.067(7) 0.015(5) 0.014(5) 0.013(5)
O4 0.088(5) 0.122(7) 0.048(4) 0.017(4) 0.020(4) 0.015(5)
O5 0.088(5) 0.080(5) 0.068(5) 0.019(4) -0.022(4) 0.002(4)
C5 0.188(15) 0.161(14) 0.064(9) -0.005(9) -0.043(9) -0.001(12)
C6 0.096(10) 0.109(11) 0.127(11) 0.043(9) -0.022(9) 0.023(9)
C7 0.098(11) 0.168(15) 0.121(12) 0.011(11) -0.055(9) -0.023(11)
C8 0.121(15) 0.19(2) 0.21(2) 0.073(19) -0.049(17) -0.012(15)
C9 0.111(15) 0.23(3) 0.39(4) -0.09(3) -0.08(2) 0.053(15)
P 0.0442(12) 0.0331(12) 0.0388(12) 0.0009(10) -0.0009(9) -0.0004(11)
C11 0.053(5) 0.029(5) 0.043(5) 0.007(4) 0.001(4) 0.004(4)
C12 0.051(5) 0.091(7) 0.047(5) -0.007(6) 0.003(4) -0.009(6)
C13 0.058(7) 0.149(11) 0.071(7) 0.006(9) 0.011(6) -0.026(8)
C14 0.058(7) 0.058(7) 0.094(9) 0.010(6) 0.027(6) 0.005(5)
C15 0.102(9) 0.052(6) 0.047(6) 0.013(5) 0.031(6) 0.022(6)
C16 0.059(6) 0.066(7) 0.045(5) -0.005(5) -0.001(5) 0.015(5)
C21 0.047(5) 0.042(5) 0.037(4) 0.000(5) 0.001(4) -0.001(5)
C22 0.088(7) 0.050(6) 0.033(6) 0.004(4) 0.003(5) -0.006(5)
C23 0.104(9) 0.054(7) 0.040(6) 0.013(5) 0.007(6) -0.005(6)
C24 0.087(7) 0.085(8) 0.038(5) 0.004(7) -0.002(5) 0.001(7)
C25 0.081(7) 0.061(7) 0.055(6) -0.018(5) -0.016(5) -0.014(5)
C26 0.070(6) 0.045(5) 0.051(6) 0.011(4) -0.015(5) -0.014(5)
C31 0.045(5) 0.039(5) 0.040(5) 0.001(4) -0.005(4) 0.000(4)
C32 0.071(7) 0.032(5) 0.073(7) -0.001(5) 0.013(5) -0.008(5)
C33 0.079(7) 0.043(6) 0.082(7) 0.005(6) 0.007(6) -0.021(6)
C34 0.107(9) 0.036(5) 0.061(7) 0.008(5) -0.011(7) -0.019(7)
C35 0.095(9) 0.038(6) 0.064(7) -0.003(5) -0.014(6) 0.014(6)
C36 0.062(6) 0.046(6) 0.064(6) -0.001(5) -0.014(5) 0.007(5)

loop_
_atom_type_symbol
_atom_type_description
_atom_type_scat_dispersion_real
_atom_type_scat_dispersion_imag
_atom_type_scat_source
C C 0.0033 0.0016 'International Tables Vol C Tables 4.2.6.8 and 6.1.1.4'
H H 0.0000 0.0000 'International Tables Vol C Tables 4.2.6.8 and 6.1.1.4'
B B 0.0013 0.0007 'International Tables Vol C Tables 4.2.6.8 and 6.1.1.4'
O O 0.0106 0.0060 'International Tables Vol C Tables 4.2.6.8 and 6.1.1.4'
P P 0.1023 0.0942 'International Tables Vol C Tables 4.2.6.8 and 6.1.1.4'
W W -0.8490 6.8722 'International Tables Vol C Tables 4.2.6.8 and 6.1.1.4'

loop_
_geom_angle_atom_site_label_1
_geom_angle_atom_site_label_2
_geom_angle_atom_site_label_3
_geom_angle
C2 W C3 76.0(4)
C2 W C4 73.7(4)
C3 W C4 122.7(3)
C2 W B3 87.8(3)
C3 W B3 90.3(3)
C4 W B3 135.0(3)
C2 W B4 84.1(4)
C3 W B4 131.5(3)
C4 W B4 92.0(3)
B3 W B4 44.4(4)
C2 W B5 122.1(4)
C3 W B5 154.4(4)
C4 W B5 81.8(3)
B3 W B5 73.5(4)
B4 W B5 44.6(4)
C2 W B2 126.3(4)
C3 W B2 81.4(4)
C4 W B2 154.0(4)
B3 W B2 44.2(4)
B4 W B2 75.7(4)
B5 W B2 73.0(4)
C2 W C1 156.2(3)
C3 W C1 114.3(4)
C4 W C1 113.0(3)
B3 W C1 71.2(4)
B4 W C1 72.9(4)
B5 W C1 41.7(3)
B2 W C1 41.6(4)
C2 W P 117.9(2)
C3 W P 76.1(2)
C4 W P 77.0(2)
B3 W P 145.8(3)
B4 W P 150.3(3)
B5 W P 105.8(2)
B2 W P 102.4(2)
C1 W P 85.8(2)
B2 C1 B5 113.3(8)
B2 C1 B6 62.2(6)
B5 C1 B6 112.3(7)
B2 C1 B10 112.8(8)
B5 C1 B10 61.8(7)
B6 C1 B10 61.4(7)
B2 C1 W 69.1(5)
B5 C1 W 69.0(5)
B6 C1 W 126.9(7)
B10 C1 W 126.6(7)
C1 B2 B6 59.6(6)
C1 B2 B3 105.0(8)
B6 B2 B3 106.4(8)
C1 B2 B7 105.1(8)
B6 B2 B7 58.9(6)
B3 B2 B7 59.3(6)
C1 B2 W 69.3(5)
B6 B2 W 124.8(7)
B3 B2 W 67.0(5)
B7 B2 W 122.3(7)
O5 B3 B7 113.0(7)
O5 B3 B2 122.6(8)
B7 B3 B2 61.0(6)
O5 B3 B4 123.4(8)
B7 B3 B4 109.7(8)
B2 B3 B4 109.9(7)
O5 B3 B8 114.7(7)
B7 B3 B8 59.4(6)
B2 B3 B8 108.4(8)
B4 B3 B8 61.1(6)
O5 B3 W 110.9(6)
B7 B3 W 125.5(7)
B2 B3 W 68.8(5)
B4 B3 W 68.6(4)
B8 B3 W 124.9(7)
B9 B4 B3 105.1(8)
B9 B4 B5 58.6(6)
B3 B4 B5 104.0(7)
B9 B4 B8 58.5(7)
B3 B4 B8 59.5(6)
B5 B4 B8 104.5(8)
B9 B4 W 122.0(7)
B3 B4 W 67.1(5)
B5 B4 W 67.7(4)
B8 B4 W 122.1(7)
C1 B5 B9 106.6(8)
C1 B5 B10 59.9(6)
B9 B5 B10 60.4(6)
C1 B5 B4 107.7(8)
B9 B5 B4 59.2(6)
B10 B5 B4 108.9(8)
C1 B5 W 69.3(5)
B9 B5 W 122.4(7)
B10 B5 W 125.3(7)
B4 B5 W 67.6(5)
C1 B6 B7 106.3(8)
C1 B6 B10 59.5(6)
B7 B6 B10 107.8(9)
C1 B6 B2 58.2(6)
B7 B6 B2 61.8(6)
B10 B6 B2 108.0(8)
C1 B6 B11 105.8(8)
B7 B6 B11 60.1(7)
B10 B6 B11 59.3(7)
B2 B6 B11 109.3(8)
B6 B7 B11 60.3(7)
B6 B7 B8 108.0(9)
B11 B7 B8 59.3(7)
B6 B7 B3 107.1(8)
B11 B7 B3 107.4(8)
B8 B7 B3 60.7(7)
B6 B7 B2 59.3(6)
B11 B7 B2 107.5(8)
B8 B7 B2 108.5(8)
B3 B7 B2 59.7(6)
B9 B8 B11 61.0(7)
B9 B8 B7 108.1(9)
B11 B8 B7 60.3(7)
B9 B8 B3 105.4(8)
B11 B8 B3 107.6(8)
B7 B8 B3 60.0(6)
B9 B8 B4 58.9(6)
B11 B8 B4 109.1(8)
B7 B8 B4 108.8(8)
B3 B8 B4 59.4(6)
B5 B9 B8 110.5(9)
B5 B9 B4 62.2(6)
B8 B9 B4 62.6(7)
B5 B9 B10 60.2(7)
B8 B9 B10 107.9(9)
B4 B9 B10 111.2(8)
B5 B9 B11 108.0(8)
B8 B9 B11 59.5(7)
B4 B9 B11 110.8(9)
B10 B9 B11 59.2(7)
C1 B10 B11 106.4(9)
C1 B10 B5 58.3(6)
B11 B10 B5 108.6(9)
C1 B10 B6 59.0(6)
B11 B10 B6 60.6(7)
B5 B10 B6 107.5(8)
C1 B10 B9 104.6(8)
B11 B10 B9 60.7(7)
B5 B10 B9 59.4(7)
B6 B10 B9 108.1(9)
B10 B11 B8 108.7(8)
B10 B11 B7 108.1(8)
B8 B11 B7 60.4(7)
B10 B11 B6 60.1(7)
B8 B11 B6 108.3(8)
B7 B11 B6 59.6(7)
B10 B11 B9 60.1(7)
B8 B11 B9 59.5(7)
B7 B11 B9 107.0(8)
B6 B11 B9 107.2(8)
O2 C2 W 178.6(8)
O3 C3 W 174.7(8)
O4 C4 W 176.9(7)
C5 O5 C6 115.8(8)
C5 O5 B3 117.6(8)
C6 O5 B3 117.5(8)
O5 C6 C7 112.9(12)
C6 C7 C8 113.3(14)
C9 C8 C7 110.7(17)
C11 P C31 103.0(4)
C11 P C21 103.6(3)
C31 P C21 103.8(4)
C11 P W 115.2(2)
C31 P W 114.4(3)
C21 P W 115.2(3)
C16 C11 C12 116.7(8)
C16 C11 P 120.4(6)
C12 C11 P 122.9(6)
C13 C12 C11 122.3(8)
C14 C13 C12 119.8(9)
C15 C14 C13 119.8(9)
C14 C15 C16 120.7(9)
C11 C16 C15 120.7(9)
C22 C21 C26 118.6(7)
C22 C21 P 121.9(6)
C26 C21 P 119.5(6)
C21 C22 C23 120.9(8)
C24 C23 C22 119.5(9)
C23 C24 C25 121.4(8)
C24 C25 C26 118.2(8)
C21 C26 C25 121.4(8)
C32 C31 C36 117.1(8)
C32 C31 P 120.9(6)
C36 C31 P 121.9(7)
C33 C32 C31 121.9(9)
C32 C33 C34 119.9(10)
C35 C34 C33 119.9(9)
C34 C35 C36 120.6(10)
C35 C36 C31 120.7(9)

loop_
_geom_bond_atom_site_label_1
_geom_bond_atom_site_label_2
_geom_bond_distance
W C2 1.957(10)
W C3 1.968(10)
W C4 2.012(9)
W B3 2.340(9)
W B4 2.377(9)
W B5 2.379(9)
W B2 2.380(8)
W C1 2.380(9)
W P 2.546(2)
C1 B2 1.687(15)
C1 B5 1.691(14)
C1 B6 1.712(14)
C1 B10 1.720(14)
B2 B6 1.755(15)
B2 B3 1.777(15)
B2 B7 1.799(14)
B3 O5 1.575(11)
B3 B7 1.768(15)
B3 B4 1.780(15)
B3 B8 1.781(16)
B4 B9 1.747(16)
B4 B5 1.801(15)
B4 B8 1.810(15)
B5 B9 1.737(14)
B5 B10 1.751(16)
B6 B7 1.749(17)
B6 B10 1.753(18)
B6 B11 1.760(16)
B7 B11 1.757(17)
B7 B8 1.758(16)
B8 B9 1.739(17)
B8 B11 1.739(17)
B9 B10 1.755(17)
B9 B11 1.766(17)
B10 B11 1.738(17)
C2 O2 1.149(9)
C3 O3 1.154(10)
C4 O4 1.155(9)
O5 C5 1.459(11)
O5 C6 1.476(11)
C6 C7 1.477(15)
C7 C8 1.54(2)
C8 C9 1.43(2)
P C11 1.824(8)
P C31 1.828(8)
P C21 1.828(7)
C11 C16 1.364(10)
C11 C12 1.373(10)
C12 C13 1.371(11)
C13 C14 1.344(13)
C14 C15 1.343(13)
C15 C16 1.389(12)
C21 C22 1.369(10)
C21 C26 1.379(11)
C22 C23 1.383(11)
C23 C24 1.360(13)
C24 C25 1.375(12)
C25 C26 1.387(11)
C31 C32 1.380(11)
C31 C36 1.383(11)
C32 C33 1.359(11)
C33 C34 1.361(13)
C34 C35 1.353(13)
C35 C36 1.372(12)
